data_1547662
loop_
_publ_author_name
'Wang, Ya'
'Shi, Chao'
'Han, Xiang-Bin'

_publ_section_title
;
 Mixed Bromine--Chlorine Induced Great Dielectric and Second-Order
 Nonlinear Optical Properties Changes in Phase Transitions Compounds
 [H2mdap][BiBr5(1-x)Cl5x] (x = 0.00--1.00)
;
_journal_issue 41
_journal_name_full 'The Journal of Physical Chemistry C'
_journal_page_first 23039
_journal_paper_doi 10.1021/acs.jpcc.7b05126
_journal_volume 121
_journal_year 2017
_chemical_formula_sum 'C4 H14 Bi Br1.1 Cl3.9 N2'
_chemical_formula_weight 525.30
_space_group_crystal_system orthorhombic
_space_group_IT_number 62
_space_group_name_Hall '-P 2ac 2n'
_space_group_name_H-M_alt 'P n m a'
_symmetry_space_group_name_Hall '-P 2ac 2n'
_symmetry_space_group_name_H-M 'P n m a'
_atom_sites_solution_hydrogens mixed
_audit_creation_method SHELXL-2014/7
_cell_angle_alpha 90
_cell_angle_beta 90
_cell_angle_gamma 90
_cell_formula_units_Z 4
_cell_length_a 17.755(8)
_cell_length_b 7.681(4)
_cell_length_c 10.120(5)
_cell_measurement_reflns_used 1695
_cell_measurement_temperature 293(2)
_cell_measurement_theta_max 27.467
_cell_measurement_theta_min 2.316
_cell_volume 1380.1(12)
_computing_structure_refinement 'SHELXL-2014/7 (Sheldrick, 2014)'
_diffrn_ambient_temperature 293(2)
_diffrn_measured_fraction_theta_full 0.999
_diffrn_measured_fraction_theta_max 0.998
_diffrn_measurement_device_type 'Rigaku, SCXmini'
_diffrn_measurement_method '\w scans'
_diffrn_radiation_type MoK\a
_diffrn_radiation_wavelength 0.71073
_diffrn_reflns_av_R_equivalents 0.0617
_diffrn_reflns_av_unetI/netI 0.0430
_diffrn_reflns_Laue_measured_fraction_full 0.999
_diffrn_reflns_Laue_measured_fraction_max 0.998
_diffrn_reflns_limit_h_max 23
_diffrn_reflns_limit_h_min -20
_diffrn_reflns_limit_k_max 6
_diffrn_reflns_limit_k_min -9
_diffrn_reflns_limit_l_max 13
_diffrn_reflns_limit_l_min -13
_diffrn_reflns_number 9811
_diffrn_reflns_point_group_measured_fraction_full 0.999
_diffrn_reflns_point_group_measured_fraction_max 0.998
_diffrn_reflns_theta_full 25.242
_diffrn_reflns_theta_max 27.467
_diffrn_reflns_theta_min 2.316
_exptl_absorpt_coefficient_mu 16.677
_exptl_absorpt_correction_T_max 0.009
_exptl_absorpt_correction_T_min 0.005
_exptl_absorpt_correction_type multi-scan
_exptl_crystal_colour pale-yellow
_exptl_crystal_density_diffrn 2.528
_exptl_crystal_density_method 'not measured'
_exptl_crystal_description block
_exptl_crystal_F_000 959.2
_exptl_crystal_size_max 0.34
_exptl_crystal_size_mid 0.3
_exptl_crystal_size_min 0.28
_refine_diff_density_max 1.167
_refine_diff_density_min -0.831
_refine_diff_density_rms 0.248
_refine_ls_extinction_coef 0.0060(9)
_refine_ls_extinction_expression Fc^*^=kFc[1+0.001xFc^2^\l^3^/sin(2\q)]^-1/4^
_refine_ls_extinction_method 'SHELXL-2014/7 (Sheldrick 2014'
_refine_ls_goodness_of_fit_ref 1.316
_refine_ls_hydrogen_treatment constr
_refine_ls_matrix_type full
_refine_ls_number_parameters 77
_refine_ls_number_reflns 1692
_refine_ls_number_restraints 190
_refine_ls_restrained_S_all 1.256
_refine_ls_R_factor_all 0.0815
_refine_ls_R_factor_gt 0.0689
_refine_ls_shift/su_max 0.002
_refine_ls_shift/su_mean 0.000
_refine_ls_structure_factor_coef Fsqd
_refine_ls_weighting_details 'w=1/[\s^2^(Fo^2^)+(0.0811P)^2^+6.6335P] where P=(Fo^2^+2Fc^2^)/3'
_refine_ls_weighting_scheme calc
_refine_ls_wR_factor_gt 0.1793
_refine_ls_wR_factor_ref 0.1964
_reflns_Friedel_coverage 0.000
_reflns_number_gt 1511
_reflns_number_total 1695
_reflns_threshold_expression 'I > 2\s(I)'
_cod_data_source_file jp7b05126_si_002.cif
_cod_data_source_block 0.78_373K
_cod_depositor_comments 'Adding full bibliography for 1547653--1547662.cif.'
_cod_original_formula_sum 'C4 H14 Bi Br1.10 Cl3.90 N2'
_cod_database_code 1547662
_publcif_datablock.id {50140d18-57dd-4773-ac61-508cc2c42759}

_shelx_shelxl_version_number 2014/7
_shelx_space_group_comment
;
The symmetry employed for this shelxl refinement is uniquely defined
by the following loop, which should always be used as a source of
symmetry information in preference to the above space-group names.
They are only intended as comments.
;

loop_
_space_group_symop_operation_xyz
'x, y, z'
'-x+1/2, -y, z+1/2'
'x+1/2, -y+1/2, -z+1/2'
'-x, y+1/2, -z'
'-x, -y, -z'
'x-1/2, y, -z-1/2'
'-x-1/2, y-1/2, z-1/2'
'x, -y-1/2, z'

loop_
_atom_site_label
_atom_site_type_symbol
_atom_site_fract_x
_atom_site_fract_y
_atom_site_fract_z
_atom_site_U_iso_or_equiv
_atom_site_adp_type
_atom_site_occupancy
_atom_site_site_symmetry_order
_atom_site_calc_flag
_atom_site_refinement_flags_posn
_atom_site_refinement_flags_adp
_atom_site_refinement_flags_occupancy
Bi1 Bi 0.06724(5) 0.7500 0.32864(7) 0.0593(4) Uani 1 2 d S TU P
Cl1 Cl 0.1220(3) 0.4969(5) 0.1784(3) 0.1004(12) Uani 0.78 1 d . U P
Br1 Br 0.1220(3) 0.4969(5) 0.1784(3) 0.1004(12) Uani 0.22 1 d . U P
Cl2 Cl -0.0571(3) 0.7500 0.1596(5) 0.1005(17) Uani 0.78 2 d S TU P
Br2 Br -0.0571(3) 0.7500 0.1596(5) 0.1005(17) Uani 0.22 2 d S TU P
Cl3 Cl 0.0000 1.0000 0.5000 0.182(4) Uani 0.78 2 d S U P
Br3 Br 0.0000 1.0000 0.5000 0.182(4) Uani 0.22 2 d S U P
Cl4 Cl 0.2011(3) 0.7500 0.4668(5) 0.0845(12) Uani 0.78 2 d S TU P
Br4 Br 0.2011(3) 0.7500 0.4668(5) 0.0845(12) Uani 0.22 2 d S TU P
N1 N 0.0298(19) 0.7500 0.892(4) 0.206(17) Uani 1 2 d DS TU P
H1D H 0.0443 0.6472 0.9265 0.247 Uiso 0.5 1 d R U P
H1A H 0.0325 0.7986 0.9731 0.247 Uiso 0.5 1 d R U P
H1B H -0.0136 0.7014 0.8648 0.247 Uiso 0.5 1 d R U P
N2 N 0.2956(15) 0.7500 0.921(3) 0.153(11) Uani 1 2 d DS TU P
H2D H 0.2750 0.8570 0.9248 0.184 Uiso 0.5 1 d R U P
H2A H 0.3329 0.7914 0.8696 0.184 Uiso 0.5 1 d R U P
C4 C 0.303(2) 0.7500 1.067(3) 0.145(13) Uani 1 2 d DS TU P
H4A H 0.3514 0.7980 1.0902 0.217 Uiso 0.5 1 d R U P
H4B H 0.2641 0.8192 1.1065 0.217 Uiso 0.5 1 d R U P
H4C H 0.2998 0.6328 1.0998 0.217 Uiso 0.5 1 d R U P
C1 C 0.0939(19) 0.7500 0.798(4) 0.155(13) Uani 1 2 d DS TU P
H1E H 0.1094 0.6403 0.8343 0.186 Uiso 0.5 1 d R U P
H1C H 0.0880 0.6965 0.7128 0.186 Uiso 0.5 1 d R U P
C2 C 0.166(2) 0.822(6) 0.859(5) 0.150(13) Uani 0.5 1 d D U P
H2B H 0.1419 0.8735 0.7824 0.180 Uiso 0.5 1 calc R U P
H2C H 0.1473 0.8735 0.9403 0.180 Uiso 0.5 1 calc R U P
C3 C 0.2272(19) 0.682(6) 0.853(5) 0.151(13) Uani 0.5 1 d D U P
H3A H 0.2522 0.6324 0.9290 0.181 Uiso 0.5 1 calc R U P
H3B H 0.2468 0.6324 0.7716 0.181 Uiso 0.5 1 calc R U P

loop_
_atom_site_aniso_label
_atom_site_aniso_U_11
_atom_site_aniso_U_22
_atom_site_aniso_U_33
_atom_site_aniso_U_23
_atom_site_aniso_U_13
_atom_site_aniso_U_12
Bi1 0.0768(7) 0.0555(5) 0.0456(5) 0.000 0.0119(3) 0.000
Cl1 0.131(3) 0.078(2) 0.091(2) -0.0239(17) 0.0147(19) 0.012(2)
Br1 0.131(3) 0.078(2) 0.091(2) -0.0239(17) 0.0147(19) 0.012(2)
Cl2 0.101(3) 0.125(5) 0.075(3) 0.000 -0.024(2) 0.000
Br2 0.101(3) 0.125(5) 0.075(3) 0.000 -0.024(2) 0.000
Cl3 0.165(6) 0.219(9) 0.163(6) -0.128(6) -0.034(5) 0.092(6)
Br3 0.165(6) 0.219(9) 0.163(6) -0.128(6) -0.034(5) 0.092(6)
Cl4 0.077(3) 0.091(3) 0.085(3) 0.000 -0.012(2) 0.000
Br4 0.077(3) 0.091(3) 0.085(3) 0.000 -0.012(2) 0.000
N1 0.12(2) 0.26(5) 0.23(4) 0.000 0.03(2) 0.000
N2 0.086(14) 0.21(3) 0.16(2) 0.000 -0.007(16) 0.000
C4 0.13(3) 0.15(3) 0.16(2) 0.000 -0.01(2) 0.000
C1 0.098(15) 0.20(3) 0.17(3) 0.000 -0.014(17) 0.000
C2 0.104(14) 0.18(3) 0.17(3) -0.01(2) -0.023(19) 0.012(13)
C3 0.093(16) 0.19(3) 0.17(2) -0.02(2) -0.008(19) 0.008(14)

loop_
_atom_type_symbol
_atom_type_description
_atom_type_scat_dispersion_real
_atom_type_scat_dispersion_imag
_atom_type_scat_source
C C 0.0033 0.0016 'International Tables Vol C Tables 4.2.6.8 and 6.1.1.4'
H H 0.0000 0.0000 'International Tables Vol C Tables 4.2.6.8 and 6.1.1.4'
Bi Bi -4.1077 10.2566 'International Tables Vol C Tables 4.2.6.8 and 6.1.1.4'
Cl Cl 0.1484 0.1585 'International Tables Vol C Tables 4.2.6.8 and 6.1.1.4'
N N 0.0061 0.0033 'International Tables Vol C Tables 4.2.6.8 and 6.1.1.4'
Br Br -0.2901 2.4595 'International Tables Vol C Tables 4.2.6.8 and 6.1.1.4'

loop_
_geom_angle_atom_site_label_1
_geom_angle_atom_site_label_2
_geom_angle_atom_site_label_3
_geom_angle
_geom_angle_site_symmetry_1
_geom_angle_site_symmetry_3
Br1 Bi1 Cl1 0.0 8_575 8_575
Br1 Bi1 Cl1 94.2 8_575 .
Cl1 Bi1 Cl1 94.24(19) 8_575 .
Br1 Bi1 Cl4 88.55(13) 8_575 .
Cl1 Bi1 Cl4 88.55(13) 8_575 .
Cl1 Bi1 Cl4 88.55(13) . .
Br1 Bi1 Cl2 86.49(13) 8_575 .
Cl1 Bi1 Cl2 86.49(13) 8_575 .
Cl1 Bi1 Cl2 86.49(13) . .
Cl4 Bi1 Cl2 172.70(17) . .
Br1 Bi1 Cl3 90.50(10) 8_575 .
Cl1 Bi1 Cl3 90.50(10) 8_575 .
Cl1 Bi1 Cl3 175.05(10) . .
Cl4 Bi1 Cl3 93.01(9) . .
Cl2 Bi1 Cl3 92.38(10) . .
Br1 Bi1 Br3 175.05(10) 8_575 4_546
Cl1 Bi1 Br3 175.05(10) 8_575 4_546
Cl1 Bi1 Br3 90.50(10) . 4_546
Cl4 Bi1 Br3 93.01(9) . 4_546
Cl2 Bi1 Br3 92.38(10) . 4_546
Cl3 Bi1 Br3 84.7 . 4_546
Br1 Bi1 Cl3 175.05(10) 8_575 4_546
Cl1 Bi1 Cl3 175.05(10) 8_575 4_546
Cl1 Bi1 Cl3 90.50(10) . 4_546
Cl4 Bi1 Cl3 93.01(9) . 4_546
Cl2 Bi1 Cl3 92.38(10) . 4_546
Cl3 Bi1 Cl3 84.73(4) . 4_546
Br3 Bi1 Cl3 0.0 4_546 4_546
Bi1 Cl3 Bi1 180.0 5_576 .
C1 N1 H1D 91.6 . .
C1 N1 H1A 122.9 . .
H1D N1 H1A 90.0 . .
C1 N1 H1B 117.1 . .
H1D N1 H1B 90.0 . .
H1A N1 H1B 120.0 . .
C4 N2 C3 122(3) . .
C4 N2 C3 122(3) . 8_575
C3 N2 C3 41(4) . 8_575
C4 N2 H2D 89.7 . .
C3 N2 H2D 90.5 . .
C3 N2 H2D 51.1 8_575 .
C4 N2 H2A 120.5 . .
C3 N2 H2A 117.1 . .
C3 N2 H2A 102.0 8_575 .
H2D N2 H2A 90.0 . .
N2 C4 H4A 108.7 . .
N2 C4 H4B 110.1 . .
H4A C4 H4B 109.5 . .
N2 C4 H4C 109.6 . .
H4A C4 H4C 109.5 . .
H4B C4 H4C 109.5 . .
N1 C1 C2 112(3) . .
N1 C1 C2 112(3) . 8_575
C2 C1 C2 43(4) . 8_575
N1 C1 H1E 88.4 . .
C2 C1 H1E 85.6 . .
C2 C1 H1E 44.4 8_575 .
N1 C1 H1C 119.6 . .
C2 C1 H1C 127.6 . .
C2 C1 H1C 107.4 8_575 .
H1E C1 H1C 90.0 . .
C3 C2 C2 88(4) 8_575 8_575
C3 C2 C3 43(5) 8_575 .
C2 C2 C3 45(2) 8_575 .
C3 C2 C1 143(6) 8_575 .
C2 C2 C1 68.7(18) 8_575 .
C3 C2 C1 109(3) . .
C3 C2 H2B 114.0 8_575 .
C2 C2 H2B 114.0 8_575 .
C3 C2 H2B 124.4 . .
C1 C2 H2B 56.8 . .
C3 C2 H2C 114.0 8_575 .
C2 C2 H2C 114.0 8_575 .
C3 C2 H2C 124.4 . .
C1 C2 H2C 101.7 . .
H2B C2 H2C 111.2 . .
C3 C3 C2 92(4) 8_575 8_575
C3 C3 N2 69.6(19) 8_575 .
C2 C3 N2 143(6) 8_575 .
C3 C3 C2 45(2) 8_575 .
C2 C3 C2 47(5) 8_575 .
N2 C3 C2 108(3) . .
C3 C3 H3A 113.3 8_575 .
C2 C3 H3A 113.3 8_575 .
N2 C3 H3A 52.9 . .
C2 C3 H3A 124.7 . .
C3 C3 H3B 113.3 8_575 .
C2 C3 H3B 113.3 8_575 .
N2 C3 H3B 103.8 . .
C2 C3 H3B 124.7 . .
H3A C3 H3B 110.6 . .

loop_
_geom_bond_atom_site_label_1
_geom_bond_atom_site_label_2
_geom_bond_distance
_geom_bond_site_symmetry_2
Bi1 Br1 2.653(3) 8_575
Bi1 Cl1 2.653(3) 8_575
Bi1 Cl1 2.653(3) .
Bi1 Cl4 2.757(5) .
Bi1 Cl2 2.793(5) .
Bi1 Cl3 2.8495(10) .
Bi1 Br3 2.8495(10) 4_546
Bi1 Cl3 2.8495(10) 4_546
Cl3 Bi1 2.8495(10) 5_576
N1 C1 1.487(10) .
N1 H1D 0.8999 .
N1 H1A 0.9000 .
N1 H1B 0.9001 .
N2 C4 1.488(10) .
N2 C3 1.490(10) .
N2 C3 1.490(10) 8_575
N2 H2D 0.9001 .
N2 H2A 0.9000 .
C4 H4A 0.9600 .
C4 H4B 0.9600 .
C4 H4C 0.9600 .
C1 C2 1.527(10) .
C1 C2 1.528(10) 8_575
C1 H1E 0.9601 .
C1 H1C 0.9600 .
C2 C3 1.09(4) 8_575
C2 C2 1.11(9) 8_575
C2 C3 1.528(10) .
C2 H2B 0.9700 .
C2 H2C 0.9700 .
C3 C3 1.04(9) 8_575
C3 C2 1.09(4) 8_575
C3 H3A 0.9700 .
C3 H3B 0.9700 .

loop_
_geom_torsion_atom_site_label_1
_geom_torsion_atom_site_label_2
_geom_torsion_atom_site_label_3
_geom_torsion_atom_site_label_4
_geom_torsion
_geom_torsion_site_symmetry_1
_geom_torsion_site_symmetry_4
N1 C1 C2 C3 154(9) . 8_575
C2 C1 C2 C3 55(10) 8_575 8_575
N1 C1 C2 C2 99.3(19) . 8_575
N1 C1 C2 C3 121(4) . .
C2 C1 C2 C3 22(5) 8_575 .
C4 N2 C3 C3 104(2) . 8_575
C4 N2 C3 C2 39(11) . 8_575
C3 N2 C3 C2 -64(10) 8_575 8_575
C4 N2 C3 C2 80(5) . .
C3 N2 C3 C2 -24(5) 8_575 .
C2 C2 C3 C3 179.997(2) 8_575 8_575
C1 C2 C3 C3 151(6) . 8_575
C3 C2 C3 C2 180.003(2) 8_575 8_575
C1 C2 C3 C2 -29(6) . 8_575
C3 C2 C3 N2 33(6) 8_575 .
C2 C2 C3 N2 -147(6) 8_575 .
C1 C2 C3 N2 -176(4) . .
